data_4084748
loop_
_publ_author_name
'Strinitz, Frank'
'Tucher, Johannes'
'Januszewski, Johanna A.'
'Waterloo, Andreas R.'
'Stegner, Philipp'
'F\"ortsch, Sebastian'
'H\"ubner, Eike'
'Tykwinski, Rik R.'
'Burzlaff, Nicolai'

_publ_section_title
;
 Carbon-Rich Ruthenium Allenylidene Complexes Bearing Heteroscorpionate
 Ligands
;
_journal_issue 19
_journal_name_full Organometallics
_journal_page_first 5129
_journal_paper_doi 10.1021/om5002777
_journal_volume 33
_journal_year 2014
_chemical_compound_source 'synthesis as described'
_chemical_formula_moiety 'C53 H42 Cl N4 O2 P Ru, 2(C H2 Cl2)'
_chemical_formula_sum 'C55 H46 Cl5 N4 O2 P Ru'
_chemical_formula_weight 1104.25
_chemical_name_systematic
;
 ?
;
_space_group_IT_number 2
_symmetry_cell_setting triclinic
_symmetry_Int_Tables_number 2
_symmetry_space_group_name_Hall '-P 1'
_symmetry_space_group_name_H-M 'P -1'
_atom_sites_solution_hydrogens geom
_atom_sites_solution_primary direct
_atom_sites_solution_secondary difmap
_audit_creation_date 2013-12-09T11:33:54-00:00
_audit_creation_method 'WinGX routine CIF_UPDATE'
_cell_angle_alpha 103.341(18)
_cell_angle_beta 92.260(13)
_cell_angle_gamma 94.627(16)
_cell_formula_units_Z 2
_cell_length_a 11.095(2)
_cell_length_b 11.579(2)
_cell_length_c 20.263(4)
_cell_measurement_reflns_used 38
_cell_measurement_temperature 150(2)
_cell_measurement_theta_max 20
_cell_measurement_theta_min 6
_cell_measurement_wavelength 0.71073
_cell_volume 2520.1(8)
_computing_cell_refinement 'EVALCCD (Duisenberg, 2003)'
_computing_data_collection 'COLLECT (Bruker-Nonius, 2002)'
_computing_data_reduction 'EVALCCD (Duisenberg, 2003)'
_computing_molecular_graphics 'Ortep-3 for Windows (Farrugia, 1997)'
_computing_publication_material 'WinGX publication routines (Farrugia, 1999)'
_computing_structure_refinement 'SHELXL-97 (Sheldrick, 1997)'
_computing_structure_solution 'SHELXS-86 (Sheldrick, 1986)'
_diffrn_ambient_temperature 150(2)
_diffrn_detector_area_resol_mean 9
_diffrn_measured_fraction_theta_full 0.984
_diffrn_measured_fraction_theta_max 0.984
_diffrn_measurement_device_type 'Bruker-Nonius KappaCCD'
_diffrn_measurement_method
;
 \f- and \w-rotations with 1.60 \% and 192 sec per frame
;
_diffrn_radiation_monochromator graphite
_diffrn_radiation_probe x-ray
_diffrn_radiation_type MoK\a
_diffrn_radiation_wavelength 0.71073
_diffrn_reflns_av_R_equivalents 0.0941
_diffrn_reflns_av_unetI/netI 0.1189
_diffrn_reflns_limit_h_max 13
_diffrn_reflns_limit_h_min -13
_diffrn_reflns_limit_k_max 14
_diffrn_reflns_limit_k_min -14
_diffrn_reflns_limit_l_max 25
_diffrn_reflns_limit_l_min -25
_diffrn_reflns_number 27332
_diffrn_reflns_theta_full 26.5
_diffrn_reflns_theta_max 26.5
_diffrn_reflns_theta_min 6.21
_exptl_absorpt_coefficient_mu 0.654
_exptl_absorpt_correction_T_max 0.7454
_exptl_absorpt_correction_T_min 0.525
_exptl_absorpt_correction_type multi-scan
_exptl_absorpt_process_details 'SADABS, Bruker-AXS, 2002'
_exptl_crystal_colour blue
_exptl_crystal_density_diffrn 1.455
_exptl_crystal_density_method 'not measured'
_exptl_crystal_description plate
_exptl_crystal_F_000 1128
_exptl_crystal_size_max 0.216
_exptl_crystal_size_mid 0.143
_exptl_crystal_size_min 0.139
_refine_diff_density_max 1.942
_refine_diff_density_min -1.012
_refine_diff_density_rms 0.108
_refine_ls_extinction_method none
_refine_ls_goodness_of_fit_ref 1.047
_refine_ls_hydrogen_treatment constr
_refine_ls_matrix_type full
_refine_ls_number_parameters 644
_refine_ls_number_reflns 10282
_refine_ls_number_restraints 12
_refine_ls_restrained_S_all 1.047
_refine_ls_R_factor_all 0.1302
_refine_ls_R_factor_gt 0.0792
_refine_ls_shift/su_max 0
_refine_ls_shift/su_mean 0
_refine_ls_structure_factor_coef Fsqd
_refine_ls_weighting_details 'calc w=1/[\s^2^(Fo^2^)+(0.0663P)^2^+7.1940P] where P=(Fo^2^+2Fc^2^)/3'
_refine_ls_weighting_scheme calc
_refine_ls_wR_factor_gt 0.1699
_refine_ls_wR_factor_ref 0.1928
_reflns_number_gt 6684
_reflns_number_total 10282
_reflns_threshold_expression >2sigma(I)
_cod_data_source_file om5002777_si_002.cif
_cod_data_source_block compound17a
_cod_database_code 4084748

loop_
_symmetry_equiv_pos_as_xyz
'x, y, z'
'-x, -y, -z'

loop_
_atom_site_label
_atom_site_type_symbol
_atom_site_fract_x
_atom_site_fract_y
_atom_site_fract_z
_atom_site_U_iso_or_equiv
_atom_site_adp_type
_atom_site_occupancy
_atom_site_symmetry_multiplicity
_atom_site_calc_flag
_atom_site_refinement_flags
_atom_site_disorder_assembly
_atom_site_disorder_group
C1 C 0.7350(7) 0.5845(7) 0.5726(4) 0.056(2) Uani 1 1 d . . .
H1 H 0.6797 0.5609 0.5319 0.067 Uiso 1 1 calc R . .
C2 C 0.6776(7) 0.6809(7) 0.6260(4) 0.056(2) Uani 1 1 d . . .
C11 C 0.8993(7) 0.3457(6) 0.7174(4) 0.0465(17) Uani 1 1 d . . .
H11A H 0.9823 0.3747 0.7153 0.07 Uiso 1 1 calc R . .
H11B H 0.8934 0.2607 0.7114 0.07 Uiso 1 1 calc R . .
H11C H 0.871 0.3816 0.7609 0.07 Uiso 1 1 calc R . .
C12 C 0.8247(6) 0.3765(6) 0.6634(3) 0.0403(15) Uani 1 1 d . . .
C13 C 0.7418(7) 0.3020(7) 0.6161(4) 0.058(2) Uani 1 1 d . . .
H13 H 0.722 0.2211 0.6124 0.069 Uiso 1 1 calc R . .
C14 C 0.6948(7) 0.3688(8) 0.5763(4) 0.059(2) Uani 1 1 d . . .
C15 C 0.5989(8) 0.3358(10) 0.5186(5) 0.091(4) Uani 1 1 d . . .
H15A H 0.5889 0.2508 0.5021 0.137 Uiso 1 1 calc R . .
H15B H 0.6231 0.3721 0.4826 0.137 Uiso 1 1 calc R . .
H15C H 0.5236 0.3636 0.5345 0.137 Uiso 1 1 calc R . .
C21 C 1.1523(8) 0.7623(7) 0.6005(4) 0.064(2) Uani 1 1 d . . .
H21A H 1.1594 0.7481 0.6453 0.095 Uiso 1 1 calc R . .
H21B H 1.1572 0.8466 0.6037 0.095 Uiso 1 1 calc R . .
H21C H 1.2167 0.7286 0.5745 0.095 Uiso 1 1 calc R . .
C22 C 1.0353(7) 0.7068(6) 0.5670(4) 0.0482(18) Uani 1 1 d . . .
C23 C 1.0012(11) 0.6766(8) 0.4972(4) 0.070(3) Uani 1 1 d . . .
H23 H 1.0504 0.6861 0.4624 0.083 Uiso 1 1 calc R . .
C24 C 0.8846(10) 0.6316(8) 0.4898(3) 0.062(2) Uani 1 1 d . . .
C25 C 0.7978(12) 0.5872(10) 0.4286(4) 0.097(4) Uani 1 1 d . . .
H25A H 0.8406 0.5838 0.3881 0.146 Uiso 1 1 calc R . .
H25B H 0.7354 0.6403 0.43 0.146 Uiso 1 1 calc R . .
H25C H 0.762 0.5089 0.4288 0.146 Uiso 1 1 calc R . .
C31 C 0.8293(5) 0.9365(5) 0.8061(3) 0.0308(13) Uani 1 1 d . . .
C32 C 0.8262(6) 1.0573(5) 0.8145(3) 0.0389(15) Uani 1 1 d . . .
H32 H 0.8846 1.1 0.7957 0.047 Uiso 1 1 calc R . .
C33 C 0.7371(6) 1.1163(6) 0.8508(3) 0.0432(16) Uani 1 1 d . . .
H33 H 0.7356 1.198 0.8556 0.052 Uiso 1 1 calc R . .
C34 C 0.6512(6) 1.0553(6) 0.8796(3) 0.0409(16) Uani 1 1 d . . .
H34 H 0.5923 1.0953 0.9046 0.049 Uiso 1 1 calc R . .
C35 C 0.6531(6) 0.9345(6) 0.8712(3) 0.0418(16) Uani 1 1 d . . .
H35 H 0.5949 0.8924 0.8905 0.05 Uiso 1 1 calc R . .
C36 C 0.7410(6) 0.8746(6) 0.8342(3) 0.0402(16) Uani 1 1 d . . .
H36 H 0.7406 0.7925 0.8281 0.048 Uiso 1 1 calc R . .
C41 C 1.0755(5) 0.8912(5) 0.8281(3) 0.0332(14) Uani 1 1 d . . .
C42 C 1.1933(6) 0.8687(5) 0.8111(4) 0.0407(16) Uani 1 1 d . . .
H42 H 1.2089 0.8391 0.7659 0.049 Uiso 1 1 calc R . .
C43 C 1.2870(6) 0.8898(6) 0.8603(4) 0.0458(17) Uani 1 1 d . . .
H43 H 1.3654 0.8764 0.8481 0.055 Uiso 1 1 calc R . .
C44 C 1.2646(7) 0.9305(6) 0.9271(4) 0.0483(18) Uani 1 1 d . . .
H44 H 1.3278 0.9451 0.9603 0.058 Uiso 1 1 calc R . .
C45 C 1.1492(7) 0.9497(7) 0.9449(4) 0.0504(18) Uani 1 1 d . . .
H45 H 1.1336 0.9749 0.9905 0.06 Uiso 1 1 calc R . .
C46 C 1.0556(6) 0.9322(6) 0.8958(3) 0.0421(16) Uani 1 1 d . . .
H46 H 0.9779 0.9482 0.9085 0.05 Uiso 1 1 calc R . .
C51 C 0.9953(6) 0.9606(5) 0.7067(3) 0.0343(14) Uani 1 1 d . . .
C52 C 1.0981(6) 1.0406(6) 0.7185(4) 0.0469(17) Uani 1 1 d . . .
H52 H 1.1484 1.048 0.7574 0.056 Uiso 1 1 calc R . .
C53 C 1.1262(8) 1.1096(7) 0.6725(5) 0.066(2) Uani 1 1 d . . .
H53 H 1.1951 1.1634 0.6807 0.08 Uiso 1 1 calc R . .
C54 C 1.0518(9) 1.0986(8) 0.6146(5) 0.068(3) Uani 1 1 d . . .
H54 H 1.0723 1.1435 0.5834 0.082 Uiso 1 1 calc R . .
C55 C 0.9483(9) 1.0222(7) 0.6026(4) 0.063(2) Uani 1 1 d . . .
H55 H 0.8974 1.0166 0.5642 0.076 Uiso 1 1 calc R . .
C56 C 0.9200(7) 0.9521(6) 0.6494(3) 0.0450(17) Uani 1 1 d . . .
H56 H 0.8501 0.8997 0.6416 0.054 Uiso 1 1 calc R . .
C61 C 0.8616(5) 0.6302(5) 0.7880(3) 0.0275(12) Uani 1 1 d . . .
C62 C 0.8347(5) 0.5959(5) 0.8396(3) 0.0313(13) Uani 1 1 d . . .
C63 C 0.8005(5) 0.5512(5) 0.8939(3) 0.0300(13) Uani 1 1 d . . .
C64 C 0.8588(5) 0.5964(5) 0.9610(3) 0.0294(13) Uani 1 1 d . . .
C65 C 0.9465(6) 0.6896(5) 0.9739(3) 0.0379(15) Uani 1 1 d . . .
H65 H 0.9653 0.7283 0.9397 0.045 Uiso 1 1 calc R . .
C66 C 1.0085(6) 0.7280(6) 1.0374(3) 0.0397(15) Uani 1 1 d . . .
H66 H 1.0655 0.7939 1.0457 0.048 Uiso 1 1 calc R . .
C67 C 0.9861(6) 0.6695(6) 1.0876(3) 0.0427(16) Uani 1 1 d . . .
H67 H 1.0297 0.6942 1.1293 0.051 Uiso 1 1 calc R . .
C68 C 0.8970(6) 0.5717(5) 1.0764(3) 0.0346(14) Uani 1 1 d . . .
C69 C 0.8783(6) 0.5044(6) 1.1258(3) 0.0418(16) Uani 1 1 d . . .
H69 H 0.9197 0.5286 1.1682 0.05 Uiso 1 1 calc R . .
C70 C 0.7998(6) 0.4044(6) 1.1113(3) 0.0417(16) Uani 1 1 d . . .
H70 H 0.7927 0.357 1.1425 0.05 Uiso 1 1 calc R . .
C71 C 0.7308(6) 0.3728(6) 1.0510(3) 0.0397(15) Uani 1 1 d . . .
H71 H 0.6783 0.3036 1.0423 0.048 Uiso 1 1 calc R . .
C72 C 0.7365(5) 0.4407(5) 1.0021(3) 0.0328(14) Uani 1 1 d . . .
C73 C 0.6584(5) 0.4148(5) 0.9400(3) 0.0331(14) Uani 1 1 d . . .
C74 C 0.5440(5) 0.3465(5) 0.9312(3) 0.0354(14) Uani 1 1 d . . .
C75 C 0.4776(6) 0.3217(6) 0.9865(4) 0.0450(17) Uani 1 1 d . . .
H75 H 0.5096 0.3525 1.0308 0.054 Uiso 1 1 calc R . .
C76 C 0.3704(6) 0.2552(6) 0.9761(4) 0.0496(19) Uani 1 1 d . . .
H76 H 0.3307 0.2398 1.0132 0.06 Uiso 1 1 calc R . .
C77 C 0.3176(6) 0.2088(6) 0.9105(5) 0.057(2) Uani 1 1 d . . .
H77 H 0.2449 0.1606 0.9039 0.068 Uiso 1 1 calc R . .
C78 C 0.3741(6) 0.2351(6) 0.8560(5) 0.0542(19) Uani 1 1 d . . .
H78 H 0.3384 0.206 0.8124 0.065 Uiso 1 1 calc R . .
C79 C 0.4848(6) 0.3052(6) 0.8654(4) 0.0416(16) Uani 1 1 d . . .
C80 C 0.5391(7) 0.3380(6) 0.8092(4) 0.0493(17) Uani 1 1 d . . .
H80 H 0.5059 0.3056 0.7653 0.059 Uiso 1 1 calc R . .
C81 C 0.6397(6) 0.4170(6) 0.8196(4) 0.0413(15) Uani 1 1 d . . .
H81 H 0.67 0.4436 0.7831 0.05 Uiso 1 1 calc R . .
C82 C 0.6991(5) 0.4594(5) 0.8846(3) 0.0326(13) Uani 1 1 d . . .
C83 C 0.8293(5) 0.5370(5) 1.0132(3) 0.0335(14) Uani 1 1 d . . .
C91 C 0.4358(12) 0.6291(12) 0.7289(7) 0.125(5) Uani 1 1 d . . .
H91A H 0.474 0.693 0.7111 0.15 Uiso 1 1 calc R . .
H91B H 0.349 0.6339 0.7259 0.15 Uiso 1 1 calc R . .
Cl1 Cl 1.09760(13) 0.60022(13) 0.71803(8) 0.0363(4) Uani 1 1 d . . .
Cl4 Cl 0.4835(2) 0.6495(2) 0.81206(17) 0.0967(9) Uani 1 1 d . . .
Cl5 Cl 0.4699(2) 0.4884(3) 0.67727(15) 0.0946(8) Uani 1 1 d . . .
N11 N 0.8295(5) 0.4875(5) 0.6527(3) 0.0395(13) Uani 1 1 d . . .
N12 N 0.7512(5) 0.4808(5) 0.5981(3) 0.0493(15) Uani 1 1 d . . .
N21 N 0.9413(5) 0.6790(5) 0.6016(3) 0.0431(14) Uani 1 1 d . . .
N22 N 0.8492(6) 0.6321(5) 0.5537(3) 0.0511(16) Uani 1 1 d . . .
O1 O 0.7329(4) 0.7202(4) 0.6832(2) 0.0399(11) Uani 1 1 d . . .
O2 O 0.5830(6) 0.7153(6) 0.6071(3) 0.084(2) Uani 1 1 d . . .
P1 P 0.95306(14) 0.85980(13) 0.76160(8) 0.0290(3) Uani 1 1 d . . .
Ru1 Ru 0.90178(4) 0.66525(4) 0.70511(2) 0.02893(16) Uani 1 1 d . . .
C92 C 0.5562(15) 0.977(3) 0.6774(9) 0.101(8) Uani 0.7 1 d PDU A 1
H92A H 0.6088 1.0407 0.707 0.121 Uiso 0.7 1 calc PR A 1
H92B H 0.593 0.9034 0.676 0.121 Uiso 0.7 1 calc PR A 1
Cl2 Cl 0.4208(6) 0.9676(8) 0.7146(4) 0.121(2) Uani 0.7 1 d PD A 1
Cl3 Cl 0.5549(9) 1.0019(7) 0.5978(4) 0.221(4) Uani 0.7 1 d PD A 1
C93 C 0.5454(18) 0.967(4) 0.700(3) 0.081(11) Uani 0.3 1 d PDU B 2
H93A H 0.5563 0.9823 0.7491 0.097 Uiso 0.3 1 calc PR B 2
H93B H 0.5825 0.894 0.6812 0.097 Uiso 0.3 1 calc PR B 2
Cl6 Cl 0.3939(14) 0.945(2) 0.6772(7) 0.117(6) Uani 0.3 1 d PD B 2
Cl7 Cl 0.6180(10) 1.0814(12) 0.6732(6) 0.126(4) Uani 0.3 1 d PD B 2

loop_
_atom_site_aniso_label
_atom_site_aniso_U_11
_atom_site_aniso_U_22
_atom_site_aniso_U_33
_atom_site_aniso_U_23
_atom_site_aniso_U_13
_atom_site_aniso_U_12
C1 0.055(5) 0.073(5) 0.034(4) -0.004(4) -0.014(3) 0.030(4)
C2 0.048(5) 0.067(5) 0.047(4) -0.006(4) -0.008(4) 0.027(4)
C11 0.050(4) 0.034(4) 0.055(4) 0.008(3) 0.008(3) 0.006(3)
C12 0.034(4) 0.041(4) 0.044(4) 0.002(3) 0.009(3) 0.005(3)
C13 0.041(4) 0.052(5) 0.066(5) -0.014(4) 0.006(4) 0.000(4)
C14 0.036(4) 0.072(6) 0.052(5) -0.020(4) -0.007(3) 0.013(4)
C15 0.049(5) 0.112(8) 0.080(6) -0.040(6) -0.031(5) 0.015(5)
C21 0.078(6) 0.063(5) 0.066(5) 0.035(4) 0.043(5) 0.031(5)
C22 0.066(5) 0.046(4) 0.044(4) 0.024(3) 0.021(4) 0.025(4)
C23 0.118(8) 0.069(6) 0.036(4) 0.021(4) 0.034(5) 0.053(6)
C24 0.100(7) 0.064(5) 0.025(4) 0.005(3) 0.005(4) 0.044(5)
C25 0.163(11) 0.095(7) 0.030(4) -0.005(5) 0.003(6) 0.048(7)
C31 0.030(3) 0.034(3) 0.029(3) 0.006(3) 0.003(3) 0.012(3)
C32 0.041(4) 0.033(3) 0.043(4) 0.009(3) 0.007(3) 0.001(3)
C33 0.049(4) 0.028(3) 0.051(4) 0.003(3) 0.009(3) 0.011(3)
C34 0.031(3) 0.046(4) 0.046(4) 0.007(3) 0.009(3) 0.016(3)
C35 0.037(4) 0.043(4) 0.050(4) 0.018(3) 0.016(3) 0.012(3)
C36 0.041(4) 0.030(3) 0.055(4) 0.016(3) 0.015(3) 0.011(3)
C41 0.035(3) 0.027(3) 0.042(4) 0.018(3) 0.002(3) 0.005(3)
C42 0.038(4) 0.029(3) 0.055(4) 0.007(3) 0.002(3) 0.007(3)
C43 0.040(4) 0.029(3) 0.068(5) 0.010(3) -0.006(4) 0.005(3)
C44 0.050(4) 0.038(4) 0.054(5) 0.012(3) -0.019(4) -0.002(3)
C45 0.054(5) 0.055(4) 0.041(4) 0.013(3) -0.002(3) -0.004(4)
C46 0.041(4) 0.045(4) 0.038(4) 0.010(3) 0.003(3) -0.003(3)
C51 0.034(3) 0.039(3) 0.039(3) 0.019(3) 0.014(3) 0.020(3)
C52 0.037(4) 0.045(4) 0.068(5) 0.027(4) 0.014(3) 0.008(3)
C53 0.071(6) 0.051(5) 0.094(7) 0.041(5) 0.034(5) 0.021(4)
C54 0.092(7) 0.059(5) 0.076(6) 0.045(5) 0.044(6) 0.034(5)
C55 0.104(7) 0.058(5) 0.044(4) 0.031(4) 0.022(5) 0.045(5)
C56 0.059(5) 0.042(4) 0.043(4) 0.019(3) 0.017(3) 0.023(3)
C61 0.021(3) 0.026(3) 0.035(3) 0.004(2) 0.001(2) 0.005(2)
C62 0.032(3) 0.027(3) 0.036(3) 0.010(3) 0.007(3) 0.006(2)
C63 0.030(3) 0.022(3) 0.040(3) 0.008(3) 0.008(3) 0.008(2)
C64 0.029(3) 0.023(3) 0.036(3) 0.005(2) 0.006(3) 0.006(2)
C65 0.040(4) 0.033(3) 0.042(4) 0.013(3) 0.002(3) 0.004(3)
C66 0.038(4) 0.036(3) 0.042(4) 0.008(3) -0.006(3) -0.003(3)
C67 0.051(4) 0.038(4) 0.039(4) 0.009(3) -0.006(3) 0.004(3)
C68 0.033(3) 0.035(3) 0.036(3) 0.007(3) 0.003(3) 0.005(3)
C69 0.042(4) 0.051(4) 0.036(4) 0.018(3) -0.002(3) 0.008(3)
C70 0.050(4) 0.041(4) 0.041(4) 0.023(3) 0.012(3) 0.004(3)
C71 0.037(4) 0.042(4) 0.049(4) 0.026(3) 0.015(3) 0.011(3)
C72 0.031(3) 0.034(3) 0.037(3) 0.013(3) 0.012(3) 0.006(3)
C73 0.033(3) 0.029(3) 0.040(3) 0.010(3) 0.004(3) 0.009(3)
C74 0.031(3) 0.026(3) 0.053(4) 0.016(3) 0.012(3) 0.006(3)
C75 0.039(4) 0.040(4) 0.064(5) 0.023(3) 0.019(3) 0.018(3)
C76 0.037(4) 0.037(4) 0.086(6) 0.031(4) 0.020(4) 0.010(3)
C77 0.026(4) 0.040(4) 0.109(7) 0.029(4) 0.002(4) -0.002(3)
C78 0.039(4) 0.045(4) 0.081(6) 0.024(4) -0.002(4) -0.006(3)
C79 0.039(4) 0.033(3) 0.054(4) 0.014(3) 0.002(3) -0.001(3)
C80 0.049(4) 0.044(4) 0.051(4) 0.007(3) -0.008(3) -0.004(3)
C81 0.037(4) 0.041(4) 0.047(4) 0.013(3) 0.003(3) 0.000(3)
C82 0.029(3) 0.033(3) 0.039(3) 0.011(3) 0.006(3) 0.005(3)
C83 0.035(3) 0.028(3) 0.040(3) 0.008(3) 0.007(3) 0.007(3)
C91 0.112(9) 0.131(10) 0.168(13) 0.071(10) 0.077(10) 0.082(8)
Cl1 0.0322(8) 0.0380(8) 0.0426(9) 0.0141(7) 0.0082(7) 0.0103(6)
Cl4 0.0757(17) 0.0699(16) 0.131(2) -0.0097(16) 0.0183(16) 0.0182(13)
Cl5 0.0818(18) 0.0908(18) 0.100(2) 0.0025(15) -0.0083(15) 0.0049(14)
N11 0.032(3) 0.045(3) 0.036(3) -0.002(3) -0.002(2) 0.009(2)
N12 0.047(4) 0.054(4) 0.037(3) -0.011(3) -0.008(3) 0.013(3)
N21 0.053(4) 0.050(3) 0.033(3) 0.016(3) 0.009(3) 0.021(3)
N22 0.072(5) 0.060(4) 0.023(3) 0.005(3) 0.005(3) 0.032(3)
O1 0.033(2) 0.055(3) 0.028(2) -0.001(2) -0.0034(19) 0.014(2)
O2 0.069(4) 0.117(5) 0.054(3) -0.017(3) -0.023(3) 0.060(4)
P1 0.0293(8) 0.0300(8) 0.0316(8) 0.0128(7) 0.0066(7) 0.0077(6)
Ru1 0.0313(3) 0.0326(3) 0.0252(3) 0.00889(19) 0.00465(19) 0.00924(19)
C92 0.073(11) 0.100(13) 0.120(19) 0.020(12) -0.012(10) -0.021(10)
Cl2 0.077(4) 0.138(5) 0.146(6) 0.014(5) 0.037(4) 0.034(4)
Cl3 0.326(10) 0.176(6) 0.138(5) 0.062(5) -0.035(6) -0.160(7)
C93 0.06(2) 0.058(19) 0.12(3) 0.015(19) -0.033(19) 0.033(17)
Cl6 0.059(7) 0.188(16) 0.096(10) 0.022(11) 0.008(7) 0.004(8)
Cl7 0.100(7) 0.181(11) 0.102(7) 0.076(8) -0.023(6) -0.066(7)

loop_
_atom_type_symbol
_atom_type_description
_atom_type_scat_dispersion_real
_atom_type_scat_dispersion_imag
_atom_type_scat_source
C C 0.0033 0.0016 'International Tables Vol C Tables 4.2.6.8 and 6.1.1.4'
H H 0 0 'International Tables Vol C Tables 4.2.6.8 and 6.1.1.4'
Cl Cl 0.1484 0.1585 'International Tables Vol C Tables 4.2.6.8 and 6.1.1.4'
N N 0.0061 0.0033 'International Tables Vol C Tables 4.2.6.8 and 6.1.1.4'
O O 0.0106 0.006 'International Tables Vol C Tables 4.2.6.8 and 6.1.1.4'
P P 0.1023 0.0942 'International Tables Vol C Tables 4.2.6.8 and 6.1.1.4'
Ru Ru -1.2594 0.8363 'International Tables Vol C Tables 4.2.6.8 and 6.1.1.4'

loop_
_geom_angle_atom_site_label_1
_geom_angle_atom_site_label_2
_geom_angle_atom_site_label_3
_geom_angle
N12 C1 N22 110.1(6)
N12 C1 C2 111.0(6)
N22 C1 C2 110.7(7)
O2 C2 O1 125.5(6)
O2 C2 C1 116.2(6)
O1 C2 C1 118.3(6)
N11 C12 C13 109.1(7)
N11 C12 C11 122.7(6)
C13 C12 C11 128.2(7)
C14 C13 C12 107.6(7)
C13 C14 N12 106.6(7)
C13 C14 C15 130.6(9)
N12 C14 C15 122.8(9)
N21 C22 C23 109.2(8)
N21 C22 C21 122.6(6)
C23 C22 C21 128.2(8)
C24 C23 C22 107.8(7)
C23 C24 N22 106.3(7)
C23 C24 C25 132.7(8)
N22 C24 C25 121.1(10)
C32 C31 C36 118.7(5)
C32 C31 P1 120.4(5)
C36 C31 P1 120.9(4)
C31 C32 C33 120.7(6)
C34 C33 C32 120.5(6)
C33 C34 C35 119.2(6)
C34 C35 C36 120.6(6)
C31 C36 C35 120.3(6)
C46 C41 C42 117.8(6)
C46 C41 P1 122.4(5)
C42 C41 P1 119.7(5)
C43 C42 C41 121.0(6)
C44 C43 C42 120.0(7)
C43 C44 C45 119.9(7)
C44 C45 C46 120.4(7)
C41 C46 C45 120.9(6)
C56 C51 C52 119.3(6)
C56 C51 P1 116.6(5)
C52 C51 P1 124.0(5)
C51 C52 C53 120.2(8)
C54 C53 C52 120.1(8)
C55 C54 C53 120.8(8)
C54 C55 C56 119.0(8)
C51 C56 C55 120.6(8)
C62 C61 Ru1 174.1(5)
C61 C62 C63 176.0(6)
C62 C63 C64 121.8(5)
C62 C63 C82 119.5(6)
C64 C63 C82 118.7(5)
C65 C64 C83 119.7(6)
C65 C64 C63 121.2(6)
C83 C64 C63 119.0(5)
C64 C65 C66 121.3(6)
C67 C66 C65 120.4(6)
C66 C67 C68 120.3(6)
C67 C68 C69 121.3(6)
C67 C68 C83 119.2(6)
C69 C68 C83 119.4(6)
C70 C69 C68 120.1(6)
C69 C70 C71 120.6(6)
C70 C71 C72 122.6(6)
C71 C72 C83 116.8(6)
C71 C72 C73 124.0(6)
C83 C72 C73 119.1(5)
C82 C73 C74 117.7(6)
C82 C73 C72 118.1(5)
C74 C73 C72 124.3(6)
C79 C74 C73 120.5(6)
C79 C74 C75 115.8(6)
C73 C74 C75 123.5(6)
C76 C75 C74 121.8(7)
C75 C76 C77 121.1(7)
C78 C77 C76 119.4(7)
C77 C78 C79 120.6(8)
C78 C79 C74 120.9(7)
C78 C79 C80 120.2(7)
C74 C79 C80 118.9(6)
C81 C80 C79 120.0(7)
C80 C81 C82 121.6(6)
C81 C82 C73 120.0(6)
C81 C82 C63 119.1(6)
C73 C82 C63 120.9(6)
C68 C83 C64 118.9(5)
C68 C83 C72 119.7(6)
C64 C83 C72 121.3(6)
Cl4 C91 Cl5 113.0(7)
C12 N11 N12 105.9(5)
C12 N11 Ru1 137.8(5)
N12 N11 Ru1 115.5(4)
C14 N12 N11 110.8(6)
C14 N12 C1 128.8(6)
N11 N12 C1 120.4(6)
C22 N21 N22 105.6(6)
C22 N21 Ru1 139.4(5)
N22 N21 Ru1 114.3(4)
C24 N22 N21 111.1(7)
C24 N22 C1 127.8(7)
N21 N22 C1 120.9(5)
C2 O1 Ru1 121.3(4)
C41 P1 C51 104.1(3)
C41 P1 C31 102.1(3)
C51 P1 C31 100.3(3)
C41 P1 Ru1 118.21(19)
C51 P1 Ru1 114.7(2)
C31 P1 Ru1 115.1(2)
C61 Ru1 O1 95.5(2)
C61 Ru1 N11 89.4(2)
O1 Ru1 N11 86.85(19)
C61 Ru1 N21 171.8(2)
O1 Ru1 N21 85.14(19)
N11 Ru1 N21 82.5(2)
C61 Ru1 P1 89.08(17)
O1 Ru1 P1 86.09(13)
N11 Ru1 P1 172.60(14)
N21 Ru1 P1 99.17(16)
C61 Ru1 Cl1 90.02(17)
O1 Ru1 Cl1 174.12(12)
N11 Ru1 Cl1 91.34(14)
N21 Ru1 Cl1 89.08(15)
P1 Ru1 Cl1 95.91(6)
Cl3 C92 Cl2 118.1(11)
Cl7 C93 Cl6 113.4(17)

loop_
_geom_bond_atom_site_label_1
_geom_bond_atom_site_label_2
_geom_bond_distance
C1 N12 1.433(10)
C1 N22 1.442(10)
C1 C2 1.560(10)
C2 O2 1.231(8)
C2 O1 1.257(8)
C11 C12 1.471(10)
C12 N11 1.350(8)
C12 C13 1.390(10)
C13 C14 1.357(12)
C14 N12 1.361(10)
C14 C15 1.507(11)
C21 C22 1.467(12)
C22 N21 1.338(9)
C22 C23 1.404(11)
C23 C24 1.344(13)
C24 N22 1.367(9)
C24 C25 1.504(13)
C31 C32 1.373(8)
C31 C36 1.383(8)
C31 P1 1.848(6)
C32 C33 1.385(9)
C33 C34 1.369(9)
C34 C35 1.371(9)
C35 C36 1.387(8)
C41 C46 1.375(9)
C41 C42 1.394(9)
C41 P1 1.829(7)
C42 C43 1.378(9)
C43 C44 1.365(10)
C44 C45 1.366(10)
C45 C46 1.380(10)
C51 C56 1.383(9)
C51 C52 1.385(9)
C51 P1 1.837(6)
C52 C53 1.391(10)
C53 C54 1.382(13)
C54 C55 1.369(13)
C55 C56 1.412(10)
C61 C62 1.239(8)
C61 Ru1 1.878(6)
C62 C63 1.374(8)
C63 C64 1.446(8)
C63 C82 1.459(8)
C64 C65 1.364(8)
C64 C83 1.423(8)
C65 C66 1.394(9)
C66 C67 1.366(9)
C67 C68 1.412(9)
C68 C69 1.414(9)
C68 C83 1.417(9)
C69 C70 1.358(9)
C70 C71 1.374(9)
C71 C72 1.400(8)
C72 C83 1.426(8)
C72 C73 1.455(9)
C73 C82 1.415(8)
C73 C74 1.423(8)
C74 C79 1.422(9)
C74 C75 1.436(9)
C75 C76 1.345(10)
C76 C77 1.400(11)
C77 C78 1.373(11)
C78 C79 1.397(9)
C79 C80 1.422(10)
C80 C81 1.362(9)
C81 C82 1.410(9)
C91 Cl4 1.703(15)
C91 Cl5 1.800(12)
Cl1 Ru1 2.3803(16)
N11 N12 1.364(8)
N11 Ru1 2.159(5)
N21 N22 1.367(8)
N21 Ru1 2.199(5)
O1 Ru1 2.091(4)
P1 Ru1 2.2936(17)
C92 Cl3 1.702(13)
C92 Cl2 1.713(13)
C93 Cl7 1.705(17)
C93 Cl6 1.708(16)
